data_7249001
loop_
_publ_author_name
'Loya, Jesus Daniel'
'Agarwal, Sidhaesh A.'
'Lutz, Nicholas'
'Reinheimer, Eric W.'
'Campillo-Alvarado, Gonzalo'

_publ_section_title
;
 Co-crystal formation vs. boron coordination: fluorination in azopyridines
 regulates supramolecular competition
;
_journal_issue 30
_journal_name_full CrystEngComm
_journal_page_first 4017
_journal_page_last 4021
_journal_paper_doi 10.1039/D4CE00611A
_journal_volume 26
_journal_year 2024
_chemical_formula_moiety 'C34 H26 B2 N4 O4'
_chemical_formula_sum 'C34 H26 B2 N4 O4'
_chemical_formula_weight 576.21
_chemical_name_systematic 'phneylboronicacid catechol ester adduct of 4,4'-bipyridine'
_space_group_crystal_system monoclinic
_space_group_IT_number 14
_space_group_name_Hall '-P 2ybc'
_space_group_name_H-M_alt 'P 1 21/c 1'
_atom_sites_solution_hydrogens geom
_atom_sites_solution_primary dual
_audit_creation_date 2024-03-11
_audit_creation_method
;
Olex2 1.5-ac6-017
(compiled 2024.02.01 svn.r2f8d729c for Rigaku Oxford Diffraction, GUI svn.r6920)
;
_audit_update_record
;
2024-04-10 deposited with the CCDC.	2024-07-05 downloaded from the CCDC.
;
_cell_angle_alpha 90
_cell_angle_beta 99.615(3)
_cell_angle_gamma 90
_cell_formula_units_Z 2
_cell_length_a 6.8631(2)
_cell_length_b 13.1490(3)
_cell_length_c 15.7054(4)
_cell_measurement_reflns_used 5783
_cell_measurement_temperature 99.9(6)
_cell_measurement_theta_max 30.5100
_cell_measurement_theta_min 2.0560
_cell_volume 1397.39(6)
_computing_cell_refinement 'CrysAlisPro 1.171.43.112a (Rigaku OD, 2024)'
_computing_data_collection 'CrysAlisPro system (CCD 43.112a 64-bit (release 01-03-2024))'
_computing_data_reduction 'CrysAlisPro 1.171.43.112a (Rigaku OD, 2024)'
_computing_molecular_graphics 'Olex2 1.5-ac6-017 (Dolomanov et al., 2009)'
_computing_publication_material 'Olex2 1.5-ac6-017 (Dolomanov et al., 2009)'
_computing_structure_refinement 'SHELXL 2018/3 (Sheldrick, 2015)'
_computing_structure_solution 'SHELXT  (Sheldrick, 2015)'
_diffrn_ambient_environment N~2~
_diffrn_ambient_temperature 99.9(6)
_diffrn_detector 'Hybrid Pixel Array Detector'
_diffrn_detector_area_resol_mean 10.0000
_diffrn_measured_fraction_theta_full 1.000
_diffrn_measured_fraction_theta_max 0.958
_diffrn_measurement_details
;
List of Runs (angles in degrees, time in seconds):

  # Type    Start    End  Width  t~exp~   \w     \q     \k     \f   Frames
#--------------------------------------------------------------------------
  1  \w    -31.00 101.00   0.50   30.00    --   20.00  54.00  90.00  264
  2  \w    -74.00 106.50   0.50   30.00    --   20.00  54.00 150.00  361
  3  \w    -47.00 -22.00   0.50   30.00    --   20.00  54.00 -60.00   50
  4  \w     74.00 100.00   0.50   30.00    --   20.00  54.00 -60.00   52
  5  \w    -64.00 -39.00   0.50   30.00    --   20.00  54.00-180.00   50
  6  \w      9.00  35.00   0.50   30.00    --   20.00  54.00-180.00   52
  7  \w    -30.00  -5.00   0.50   30.00    --   20.00  54.00  30.00   50
  8  \w     32.00  57.00   0.50   30.00    --   20.00  54.00  30.00   50
  9  \w     39.00  64.00   0.50   30.00    --   20.00  54.00-120.00   50
 10  \w    -60.00 -35.00   0.50   30.00    --   20.00  54.00  90.00   50
;
_diffrn_measurement_device 'two-circle diffractometer'
_diffrn_measurement_device_type 'XtaLAB Mini II'
_diffrn_measurement_method '\w scans'
_diffrn_orient_matrix_type 'CrysAlisPro convention (1999,Acta A55,543-557)'
_diffrn_orient_matrix_UB_11 -0.1037949000
_diffrn_orient_matrix_UB_12 0.0010074000
_diffrn_orient_matrix_UB_13 -0.0136233000
_diffrn_orient_matrix_UB_21 -0.0065704000
_diffrn_orient_matrix_UB_22 -0.0508288000
_diffrn_orient_matrix_UB_23 0.0144133000
_diffrn_orient_matrix_UB_31 -0.0127195000
_diffrn_orient_matrix_UB_32 0.0181378000
_diffrn_orient_matrix_UB_33 0.0412671000
_diffrn_radiation_monochromator graphite
_diffrn_radiation_probe x-ray
_diffrn_radiation_type 'Mo K\a'
_diffrn_radiation_wavelength 0.71073
_diffrn_reflns_av_R_equivalents 0.0275
_diffrn_reflns_av_unetI/netI 0.0320
_diffrn_reflns_Laue_measured_fraction_full 1.000
_diffrn_reflns_Laue_measured_fraction_max 0.958
_diffrn_reflns_limit_h_max 9
_diffrn_reflns_limit_h_min -9
_diffrn_reflns_limit_k_max 18
_diffrn_reflns_limit_k_min -17
_diffrn_reflns_limit_l_max 20
_diffrn_reflns_limit_l_min -22
_diffrn_reflns_number 12564
_diffrn_reflns_point_group_measured_fraction_full 1.000
_diffrn_reflns_point_group_measured_fraction_max 0.958
_diffrn_reflns_theta_full 25.242
_diffrn_reflns_theta_max 30.647
_diffrn_reflns_theta_min 2.032
_diffrn_source 'fine-focus sealed X-ray tube'
_diffrn_source_type 'Rigaku (Mo) X-ray Source'
_exptl_absorpt_coefficient_mu 0.090
_exptl_absorpt_correction_T_max 1.00000
_exptl_absorpt_correction_T_min 0.88930
_exptl_absorpt_correction_type multi-scan
_exptl_absorpt_process_details
;
CrysAlisPro 1.171.43.112a (Rigaku Oxford Diffraction, 2024)
Empirical absorption correction using spherical harmonics,
implemented in SCALE3 ABSPACK scaling algorithm.
;
_exptl_crystal_colour black
_exptl_crystal_colour_primary black
_exptl_crystal_density_diffrn 1.369
_exptl_crystal_description block
_exptl_crystal_F_000 600
_exptl_crystal_size_max 0.32
_exptl_crystal_size_mid 0.25
_exptl_crystal_size_min 0.17
_refine_diff_density_max 0.609
_refine_diff_density_min -0.220
_refine_diff_density_rms 0.055
_refine_ls_extinction_method none
_refine_ls_goodness_of_fit_ref 1.039
_refine_ls_hydrogen_treatment constr
_refine_ls_matrix_type full
_refine_ls_number_parameters 222
_refine_ls_number_reflns 4129
_refine_ls_number_restraints 15
_refine_ls_restrained_S_all 1.039
_refine_ls_R_factor_all 0.0669
_refine_ls_R_factor_gt 0.0543
_refine_ls_shift/su_max 0.000
_refine_ls_shift/su_mean 0.000
_refine_ls_structure_factor_coef Fsqd
_refine_ls_weighting_details 'w=1/[\s^2^(Fo^2^)+(0.0579P)^2^+0.8719P] where P=(Fo^2^+2Fc^2^)/3'
_refine_ls_weighting_scheme calc
_refine_ls_wR_factor_gt 0.1366
_refine_ls_wR_factor_ref 0.1442
_reflns_Friedel_coverage 0.000
_reflns_number_gt 3326
_reflns_number_total 4129
_reflns_threshold_expression 'I > 2\s(I)'
_cod_data_source_file d4ce00611a2.cif
_cod_data_source_block PhBE-azop
_cod_depositor_comments 'Adding full bibliography for 7248998--7249003.cif.'
_cod_database_code 7249001
_shelx_shelxl_version_number 2018/3
_chemical_oxdiff_formula 'C H F B N O'
_shelx_space_group_comment
;
The symmetry employed for this shelxl refinement is uniquely defined
by the following loop, which should always be used as a source of
symmetry information in preference to the above space-group names.
They are only intended as comments.
;
_shelx_estimated_absorpt_t_max 0.985
_shelx_estimated_absorpt_t_min 0.972
_olex2_refinement_description
;
1. Fixed Uiso
 At 1.2 times of:
  All C(H) groups
2. Restrained distances
 N1-C13 \\sim N1B-C13B
 with sigma of 0.02
 N1-C17 \\sim N1B-C17B
 with sigma of 0.02
 N1-B1 \\sim N1B-B1
 with sigma of 0.02
 C13-C14 \\sim C13B-C14B
 with sigma of 0.02
 C17-C16 \\sim C17B-C16B
 with sigma of 0.02
 C15-C14 \\sim C15B-C14B
 with sigma of 0.02
 C15-C16 \\sim C15B-C16B
 with sigma of 0.02
 C15-N2B \\sim C15B-N2B
 with sigma of 0.02
 N1-C14 \\sim N1B-C14B
 with sigma of 0.04
 N1-C16 \\sim N1B-C16B
 with sigma of 0.04
 C13-C17 \\sim C13B-C17B
 with sigma of 0.04
 C13-C15 \\sim C13B-C15B
 with sigma of 0.04
 C13-B1 \\sim C13B-B1
 with sigma of 0.04
 C17-C15 \\sim C17B-C15B
 with sigma of 0.04
 C17-B1 \\sim C17B-B1
 with sigma of 0.04
 C14-C16 \\sim C14B-C16B
 with sigma of 0.04
 C14-N2B \\sim C14B-N2B
 with sigma of 0.04
 C16-N2B \\sim C16B-N2B
 with sigma of 0.04
3. Uiso/Uaniso restraints and constraints
Uanis(N1) = Uanis(N1B)
Uanis(C17B) = Uanis(C17)
Uanis(C16B) = Uanis(C16)
Uanis(C15B) = Uanis(C15)
Uanis(C14B) = Uanis(C14)
Uanis(C13B) = Uanis(C13)
Uanis(N2B) = Uanis(N2)
4. Others
 Sof(N2B)=1-FVAR(1)
 Sof(N2)=FVAR(1)
 Sof(C15B)=Sof(C16B)=Sof(H16B)=Sof(C17B)=Sof(H17B)=Sof(N1B)=Sof(C13B)=
 Sof(H13B)=Sof(C14B)=Sof(H14B)=1-FVAR(2)
 Sof(N1)=Sof(C13)=Sof(H13)=Sof(C17)=Sof(H17)=Sof(C15)=Sof(C14)=Sof(H14)=
 Sof(C16)=Sof(H16)=FVAR(2)
5.a Aromatic/amide H refined with riding coordinates:
 C12(H12), C2(H2), C5(H5), C13(H13), C3(H3), C9(H9), C10(H10), C8(H8),
 C17(H17), C11(H11), C4(H4), C14(H14), C16(H16), C16B(H16B), C17B(H17B),
 C13B(H13B), C14B(H14B)
;
_olex2_submission_original_sample_id BE-azop
_olex2_submission_special_instructions 'No special instructions were received'
_oxdiff_exptl_absorpt_empirical_details
;
Empirical correction (ABSPACK) includes:
- Absorption correction using spherical harmonics
- Frame scaling
;
_oxdiff_exptl_absorpt_empirical_full_max 1.084
_oxdiff_exptl_absorpt_empirical_full_min 0.914

loop_
_space_group_symop_operation_xyz
'x, y, z'
'-x, y+1/2, -z+1/2'
'-x, -y, -z'
'x, -y-1/2, z-1/2'

loop_
_atom_site_label
_atom_site_type_symbol
_atom_site_fract_x
_atom_site_fract_y
_atom_site_fract_z
_atom_site_U_iso_or_equiv
_atom_site_adp_type
_atom_site_occupancy
_atom_site_site_symmetry_order
_atom_site_calc_flag
_atom_site_refinement_flags_posn
_atom_site_refinement_flags_adp
_atom_site_refinement_flags_occupancy
_atom_site_disorder_assembly
_atom_site_disorder_group
O2 O 0.65904(15) 0.76808(8) 0.63976(6) 0.0244(2) Uani 1 1 d . . . . .
O1 O 0.38372(15) 0.66974(8) 0.66048(6) 0.0247(2) Uani 1 1 d . . . . .
N1 N 0.5346(3) 0.78150(18) 0.78192(16) 0.0185(4) Uani 0.829(5) 1 d D . P A 1
C1 C 0.3371(2) 0.73073(11) 0.58969(9) 0.0244(3) Uani 1 1 d . . . . .
C6 C 0.5009(2) 0.78854(11) 0.57682(9) 0.0234(3) Uani 1 1 d . . . . .
C7 C 0.7298(2) 0.61849(11) 0.74518(9) 0.0227(3) Uani 1 1 d . . . . .
C12 C 0.9138(2) 0.60716(12) 0.72010(10) 0.0276(3) Uani 1 1 d . . . . .
H12 H 0.949097 0.651393 0.677339 0.033 Uiso 1 1 calc R U . . .
C2 C 0.1558(2) 0.74093(12) 0.53560(10) 0.0294(3) Uani 1 1 d . . . . .
H2 H 0.044008 0.701956 0.543951 0.035 Uiso 1 1 calc R U . . .
C5 C 0.4924(2) 0.85545(12) 0.50939(10) 0.0294(3) Uani 1 1 d . . . . .
H5 H 0.605327 0.892751 0.499792 0.035 Uiso 1 1 calc R U . . .
C13 C 0.3522(3) 0.80082(19) 0.79656(16) 0.0225(4) Uani 0.829(5) 1 d D . P A 1
H13 H 0.243390 0.767168 0.762787 0.027 Uiso 0.829(5) 1 calc R U P A 1
C3 C 0.1462(2) 0.81138(13) 0.46830(10) 0.0316(3) Uani 1 1 d . . . . .
H3 H 0.024399 0.821709 0.430625 0.038 Uiso 1 1 calc R U . . .
C9 C 0.8164(3) 0.47854(12) 0.84512(10) 0.0315(3) Uani 1 1 d . . . . .
H9 H 0.782125 0.434701 0.888380 0.038 Uiso 1 1 calc R U . . .
C10 C 0.9983(3) 0.46795(12) 0.81816(11) 0.0338(4) Uani 1 1 d . . . . .
H10 H 1.088303 0.416588 0.842265 0.041 Uiso 1 1 calc R U . . .
C8 C 0.6849(2) 0.55296(12) 0.80898(9) 0.0267(3) Uani 1 1 d . . . . .
H8 H 0.561354 0.559455 0.828144 0.032 Uiso 1 1 calc R U . . .
C17 C 0.6885(3) 0.82999(19) 0.83001(15) 0.0265(4) Uani 0.829(5) 1 d D . P A 1
H17 H 0.817843 0.817272 0.818487 0.032 Uiso 0.829(5) 1 calc R U P A 1
C11 C 1.0467(2) 0.53336(13) 0.75560(11) 0.0324(3) Uani 1 1 d . . . . .
H11 H 1.171188 0.527504 0.737124 0.039 Uiso 1 1 calc R U . . .
C15 C 0.4756(4) 0.91636(13) 0.91017(11) 0.0201(4) Uani 0.829(5) 1 d D . P A 1
C4 C 0.3107(3) 0.86620(13) 0.45563(10) 0.0330(3) Uani 1 1 d . . . . .
H4 H 0.299363 0.912682 0.408758 0.040 Uiso 1 1 calc R U . . .
C14 C 0.3176(4) 0.86886(15) 0.85990(12) 0.0225(4) Uani 0.829(5) 1 d D . P A 1
H14 H 0.186418 0.882596 0.868560 0.027 Uiso 0.829(5) 1 calc R U P A 1
C16 C 0.6659(4) 0.89703(16) 0.89497(13) 0.0282(4) Uani 0.829(5) 1 d D . P A 1
H16 H 0.777059 0.929129 0.928423 0.034 Uiso 0.829(5) 1 calc R U P A 1
B1 B 0.5805(2) 0.70393(12) 0.70240(9) 0.0206(3) Uani 1 1 d D . . . .
N2 N 0.5739(2) 1.01516(12) 1.02523(11) 0.0250(4) Uani 0.846(4) 1 d . . P B 1
N2B N 0.5858(13) 0.9869(7) 0.9912(6) 0.0250(4) Uani 0.154(4) 1 d . . P A 2
C15B C 0.569(2) 0.9186(7) 0.9165(6) 0.0201(4) Uani 0.171(5) 1 d D . P A 2
C16B C 0.7450(18) 0.8930(9) 0.8943(7) 0.0282(4) Uani 0.171(5) 1 d D . P A 2
H16B H 0.865158 0.919623 0.924994 0.034 Uiso 0.171(5) 1 calc R U P A 2
C17B C 0.7451(17) 0.8265(12) 0.8253(9) 0.0265(4) Uani 0.171(5) 1 d D . P A 2
H17B H 0.866927 0.804678 0.810357 0.032 Uiso 0.171(5) 1 calc R U P A 2
N1B N 0.5750(18) 0.7932(11) 0.7799(9) 0.0185(4) Uani 0.171(5) 1 d D . P A 2
C13B C 0.4015(18) 0.8154(11) 0.8035(9) 0.0225(4) Uani 0.171(5) 1 d D . P A 2
H13B H 0.283255 0.786555 0.772945 0.027 Uiso 0.171(5) 1 calc R U P A 2
C14B C 0.3931(19) 0.8824(8) 0.8748(7) 0.0225(4) Uani 0.171(5) 1 d D . P A 2
H14B H 0.271363 0.900536 0.891899 0.027 Uiso 0.171(5) 1 calc R U P A 2

loop_
_atom_site_aniso_label
_atom_site_aniso_U_11
_atom_site_aniso_U_22
_atom_site_aniso_U_33
_atom_site_aniso_U_23
_atom_site_aniso_U_13
_atom_site_aniso_U_12
O2 0.0269(5) 0.0256(5) 0.0208(5) 0.0030(4) 0.0042(4) -0.0026(4)
O1 0.0285(5) 0.0248(5) 0.0210(5) 0.0007(4) 0.0048(4) -0.0033(4)
N1 0.0224(11) 0.0163(8) 0.0176(5) 0.0003(5) 0.0057(7) -0.0026(7)
C1 0.0332(7) 0.0221(6) 0.0184(6) -0.0031(5) 0.0054(5) 0.0010(5)
C6 0.0272(7) 0.0239(6) 0.0194(6) -0.0037(5) 0.0045(5) 0.0003(5)
C7 0.0282(7) 0.0210(6) 0.0190(6) -0.0034(5) 0.0039(5) -0.0008(5)
C12 0.0325(7) 0.0260(7) 0.0253(7) -0.0006(6) 0.0077(6) -0.0026(6)
C2 0.0318(7) 0.0310(8) 0.0251(7) -0.0050(6) 0.0036(6) -0.0034(6)
C5 0.0364(8) 0.0276(7) 0.0249(7) 0.0025(6) 0.0071(6) -0.0005(6)
C13 0.0211(11) 0.0246(10) 0.0219(8) -0.0023(6) 0.0038(9) -0.0018(8)
C3 0.0334(8) 0.0364(8) 0.0227(7) -0.0017(6) -0.0021(6) 0.0041(7)
C9 0.0427(9) 0.0229(7) 0.0284(7) 0.0033(6) 0.0046(6) -0.0033(6)
C10 0.0365(8) 0.0245(7) 0.0363(8) -0.0033(6) -0.0056(7) 0.0057(6)
C8 0.0299(7) 0.0253(7) 0.0261(7) -0.0007(5) 0.0077(5) -0.0008(6)
C17 0.0201(11) 0.0313(8) 0.0295(8) -0.0107(7) 0.0079(9) -0.0018(10)
C11 0.0259(7) 0.0349(8) 0.0367(8) -0.0092(7) 0.0057(6) 0.0005(6)
C15 0.0248(12) 0.0190(7) 0.0178(7) -0.0005(6) 0.0071(8) 0.0020(7)
C4 0.0422(9) 0.0319(8) 0.0244(7) 0.0033(6) 0.0041(6) 0.0033(7)
C14 0.0215(10) 0.0256(8) 0.0207(8) -0.0025(6) 0.0044(8) 0.0015(8)
C16 0.0229(12) 0.0337(9) 0.0289(8) -0.0115(7) 0.0070(9) -0.0052(9)
B1 0.0256(7) 0.0196(7) 0.0175(6) -0.0017(5) 0.0059(5) -0.0015(5)
N2 0.0332(7) 0.0231(7) 0.0196(8) -0.0026(6) 0.0070(6) 0.0023(6)
N2B 0.0332(7) 0.0231(7) 0.0196(8) -0.0026(6) 0.0070(6) 0.0023(6)
C15B 0.0248(12) 0.0190(7) 0.0178(7) -0.0005(6) 0.0071(8) 0.0020(7)
C16B 0.0229(12) 0.0337(9) 0.0289(8) -0.0115(7) 0.0070(9) -0.0052(9)
C17B 0.0201(11) 0.0313(8) 0.0295(8) -0.0107(7) 0.0079(9) -0.0018(10)
N1B 0.0224(11) 0.0163(8) 0.0176(5) 0.0003(5) 0.0057(7) -0.0026(7)
C13B 0.0211(11) 0.0246(10) 0.0219(8) -0.0023(6) 0.0038(9) -0.0018(8)
C14B 0.0215(10) 0.0256(8) 0.0207(8) -0.0025(6) 0.0044(8) 0.0015(8)

loop_
_atom_type_symbol
_atom_type_description
_atom_type_scat_dispersion_real
_atom_type_scat_dispersion_imag
_atom_type_scat_source
C C 0.0033 0.0016 'International Tables Vol C Tables 4.2.6.8 and 6.1.1.4'
H H 0.0000 0.0000 'International Tables Vol C Tables 4.2.6.8 and 6.1.1.4'
B B 0.0013 0.0007 'International Tables Vol C Tables 4.2.6.8 and 6.1.1.4'
N N 0.0061 0.0033 'International Tables Vol C Tables 4.2.6.8 and 6.1.1.4'
O O 0.0106 0.0060 'International Tables Vol C Tables 4.2.6.8 and 6.1.1.4'

loop_
_exptl_crystal_face_index_h
_exptl_crystal_face_index_k
_exptl_crystal_face_index_l
_exptl_crystal_face_perp_dist
0 -1 1 0.1328
0 1 -1 0.1328
0 0 1 0.1192
0 0 -1 0.1539
-1 2 -2 0.1122
1 -2 2 0.0979
-1 2 2 0.1247
1 -2 -2 0.1423
1 -1 1 0.0747
-1 1 -1 0.0933
-1 1 2 0.1191
-2 1 -1 0.0822
1 0 1 0.0895
-1 -1 -1 0.1079
2 1 -2 0.1443
1 1 2 0.1062
-2 -1 2 0.1034
0 1 1 0.1165
0 -1 -1 0.1333

loop_
_geom_angle_atom_site_label_1
_geom_angle_atom_site_label_2
_geom_angle_atom_site_label_3
_geom_angle
_geom_angle_site_symmetry_1
_geom_angle_site_symmetry_3
_geom_angle_publ_flag
C6 O2 B1 105.20(11) . . ?
C1 O1 B1 104.95(11) . . ?
C13 N1 C17 118.82(18) . . ?
C13 N1 B1 122.75(17) . . ?
C17 N1 B1 118.34(15) . . ?
O1 C1 C6 110.60(13) . . ?
O1 C1 C2 128.21(14) . . ?
C2 C1 C6 121.18(14) . . ?
O2 C6 C1 110.41(12) . . ?
O2 C6 C5 127.67(14) . . ?
C5 C6 C1 121.92(14) . . ?
C12 C7 C8 117.17(13) . . ?
C12 C7 B1 120.42(12) . . ?
C8 C7 B1 122.41(13) . . ?
C11 C12 C7 121.96(14) . . ?
C1 C2 C3 116.74(15) . . ?
C6 C5 C4 116.87(15) . . ?
N1 C13 C14 121.61(18) . . ?
C4 C3 C2 121.20(15) . . ?
C8 C9 C10 120.12(15) . . ?
C11 C10 C9 119.13(15) . . ?
C9 C8 C7 121.58(14) . . ?
N1 C17 C16 122.82(18) . . ?
C12 C11 C10 120.02(14) . . ?
C14 C15 C16 119.36(15) . . ?
C14 C15 N2 115.56(18) . 3_677 ?
C16 C15 N2 125.08(19) . 3_677 ?
C3 C4 C5 122.06(15) . . ?
C15 C14 C13 119.34(16) . . ?
C17 C16 C15 118.03(17) . . ?
O2 B1 O1 106.78(11) . . ?
O2 B1 N1 106.55(13) . . ?
O2 B1 C7 114.02(12) . . ?
O2 B1 N1B 97.9(5) . . ?
O1 B1 N1 104.20(12) . . ?
O1 B1 C7 116.84(12) . . ?
O1 B1 N1B 113.8(4) . . ?
C7 B1 N1 107.56(14) . . ?
C7 B1 N1B 106.0(6) . . ?
N2 N2 C15 112.7(2) 3_677 3_677 ?
N2B N2B C15B 112.1(12) 3_677 . ?
C16B C15B N2B 113.6(10) . . ?
C14B C15B N2B 123.2(10) . . ?
C14B C15B C16B 123.2(8) . . ?
C15B C16B C17B 118.1(9) . . ?
N1B C17B C16B 120.5(10) . . ?
C17B N1B B1 119.2(9) . . ?
C17B N1B C13B 121.3(11) . . ?
C13B N1B B1 118.5(9) . . ?
N1B C13B C14B 120.3(10) . . ?
C15B C14B C13B 116.4(9) . . ?

loop_
_geom_bond_atom_site_label_1
_geom_bond_atom_site_label_2
_geom_bond_distance
_geom_bond_site_symmetry_2
_geom_bond_publ_flag
O2 C6 1.3671(17) . ?
O2 B1 1.4651(17) . ?
O1 C1 1.3649(17) . ?
O1 B1 1.4707(19) . ?
N1 C13 1.334(2) . ?
N1 C17 1.351(3) . ?
N1 B1 1.683(3) . ?
C1 C6 1.400(2) . ?
C1 C2 1.391(2) . ?
C6 C5 1.371(2) . ?
C7 C12 1.392(2) . ?
C7 C8 1.394(2) . ?
C7 B1 1.591(2) . ?
C12 C11 1.384(2) . ?
C2 C3 1.399(2) . ?
C5 C4 1.392(2) . ?
C13 C14 1.388(3) . ?
C3 C4 1.381(2) . ?
C9 C10 1.391(2) . ?
C9 C8 1.387(2) . ?
C10 C11 1.387(2) . ?
C17 C16 1.376(3) . ?
C15 C14 1.379(3) . ?
C15 C16 1.390(3) . ?
C15 N2 1.439(2) 3_677 ?
B1 N1B 1.697(11) . ?
N2 N2 1.244(3) 3_677 ?
N2B N2B 1.300(19) 3_677 ?
N2B C15B 1.468(14) . ?
C15B C16B 1.358(11) . ?
C15B C14B 1.357(11) . ?
C16B C17B 1.392(12) . ?
C17B N1B 1.336(13) . ?
N1B C13B 1.337(12) . ?
C13B C14B 1.433(13) . ?

loop_
_exptl_oxdiff_crystal_face_indexfrac_h
_exptl_oxdiff_crystal_face_indexfrac_k
_exptl_oxdiff_crystal_face_indexfrac_l
_exptl_oxdiff_crystal_face_x
_exptl_oxdiff_crystal_face_y
_exptl_oxdiff_crystal_face_z
0.0009 -1.0028 1.0059 -0.0148 0.0655 0.0233
-0.0009 1.0028 -1.0059 0.0148 -0.0655 -0.0233
-0.0000 0.0001 1.0023 -0.0137 0.0144 0.0414
0.0000 -0.0001 -1.0023 0.0137 -0.0144 -0.0414
-1.0044 2.0076 -2.0201 0.1338 -0.1246 -0.0342
1.0044 -2.0076 2.0201 -0.1338 0.1246 0.0342
-1.0045 2.0079 1.9890 0.0792 -0.0668 0.1313
1.0045 -2.0079 -1.9890 -0.0792 0.0668 -0.1313
1.0035 -1.0048 1.0142 -0.1190 0.0591 0.0109
-1.0035 1.0048 -1.0142 0.1190 -0.0591 -0.0109
-1.0036 1.0050 1.9926 0.0780 -0.0158 0.1132
-2.0061 1.0068 -1.0225 0.2232 -0.0527 0.0016
1.0026 -0.0019 1.0106 -0.1178 0.0081 0.0289
-1.0017 -1.0009 -1.0069 0.1167 0.0429 -0.0470
2.0044 0.9987 -1.9916 -0.1799 -0.0926 -0.0896
1.0016 1.0010 2.0092 -0.1303 -0.0285 0.0883
-2.0044 -0.9987 1.9916 0.1799 0.0926 0.0896
-0.0009 1.0030 0.9986 -0.0125 -0.0366 0.0594
0.0009 -1.0030 -0.9986 0.0125 0.0366 -0.0594
